data_4102866
loop_
_publ_author_name
'Pan\<ce Naumov'
'Manoj Kochunnoonny'

_publ_section_title
;
 Spectral-Structural Effects of the Keto-Enol-Enolate and Phenol-Phenolate
 Equilibria of Oxyluciferin
;
_journal_name_full 'Journal of the American Chemical Society'
_journal_page_first 11566
_journal_page_last 11579
_journal_paper_doi 10.1021/ja102885g
_journal_volume 132
_journal_year 2010
_chemical_formula_moiety C12H12N2OS2
_chemical_formula_sum 'C12 H12 N2 O S2'
_chemical_formula_weight 264.36
_chemical_name_common 4-dehydroxy-5,5-dimethyloxyluciferin
_chemical_name_systematic
;
?
;
_space_group_IT_number 61
_symmetry_cell_setting orthorhombic
_symmetry_space_group_name_Hall '-P 2ac 2ab'
_symmetry_space_group_name_H-M 'P b c a'
_atom_sites_solution_hydrogens geom
_atom_sites_solution_primary direct
_atom_sites_solution_secondary difmap
_audit_creation_method SHELXL-97
_cell_angle_alpha 90.00
_cell_angle_beta 90.00
_cell_angle_gamma 90.00
_cell_formula_units_Z 8
_cell_length_a 11.3882(3)
_cell_length_b 10.7673(4)
_cell_length_c 20.4740(8)
_cell_measurement_temperature 293(2)
_cell_volume 2510.53(15)
_computing_cell_refinement 'APEX2 software (Bruker, 2007)'
_computing_data_collection 'APEX2 software (Bruker, 2007)'
_computing_data_reduction 'SAINT (Bruker, 2007)'
_computing_molecular_graphics 'DIAMOND (Brandenburg, 2005)'
_computing_publication_material 'WinGX (Farrugia, 1999)'
_computing_structure_refinement 'SHELXL-97 (Sheldrick, 2008)'
_computing_structure_solution 'SHELXS-97 (Sheldrick, 2008)'
_diffrn_ambient_temperature 293(2)
_diffrn_measured_fraction_theta_full 0.805
_diffrn_measured_fraction_theta_max 0.805
_diffrn_measurement_device_type 'Bruker SMART APEX2 diffractometer'
_diffrn_measurement_method '\w scans'
_diffrn_radiation_monochromator 'multilayer confocal TXS mirror'
_diffrn_radiation_source 'rotating anode'
_diffrn_radiation_type MoK\a
_diffrn_radiation_wavelength 0.71073
_diffrn_reflns_av_R_equivalents 0.0309
_diffrn_reflns_av_sigmaI/netI 0.0476
_diffrn_reflns_limit_h_max 14
_diffrn_reflns_limit_h_min -11
_diffrn_reflns_limit_k_max 11
_diffrn_reflns_limit_k_min -13
_diffrn_reflns_limit_l_max 23
_diffrn_reflns_limit_l_min -12
_diffrn_reflns_number 4708
_diffrn_reflns_theta_full 26.53
_diffrn_reflns_theta_max 26.53
_diffrn_reflns_theta_min 1.99
_exptl_absorpt_coefficient_mu 0.408
_exptl_absorpt_correction_T_max 0.9959
_exptl_absorpt_correction_T_min 0.9565
_exptl_absorpt_correction_type sphere
_exptl_absorpt_process_details 'SADABS (Sheldrick, 1996)'
_exptl_crystal_colour red
_exptl_crystal_density_diffrn 1.399
_exptl_crystal_density_method 'not measured'
_exptl_crystal_description 'oval prism'
_exptl_crystal_F_000 1104
_exptl_crystal_size_max 0.11
_exptl_crystal_size_mid 0.05
_exptl_crystal_size_min 0.01
_refine_diff_density_max 0.226
_refine_diff_density_min -0.182
_refine_diff_density_rms 0.044
_refine_ls_extinction_coef 0.0000(3)
_refine_ls_extinction_expression Fc^*^=kFc[1+0.001xFc^2^\l^3^/sin(2\q)]^-1/4^
_refine_ls_extinction_method SHELXL
_refine_ls_goodness_of_fit_ref 0.972
_refine_ls_hydrogen_treatment mixed
_refine_ls_matrix_type full
_refine_ls_number_parameters 158
_refine_ls_number_reflns 2101
_refine_ls_number_restraints 0
_refine_ls_restrained_S_all 0.972
_refine_ls_R_factor_all 0.0908
_refine_ls_R_factor_gt 0.0447
_refine_ls_shift/su_max 2.827
_refine_ls_shift/su_mean 0.018
_refine_ls_structure_factor_coef Fsqd
_refine_ls_weighting_details 'calc w=1/[\s^2^(Fo^2^)+(0.0557P)^2^+0.0000P] where P=(Fo^2^+2Fc^2^)/3'
_refine_ls_weighting_scheme calc
_refine_ls_wR_factor_gt 0.0949
_refine_ls_wR_factor_ref 0.1089
_reflns_number_gt 1259
_reflns_number_total 2101
_reflns_threshold_expression >2sigma(I)
_cod_data_source_file ja102885g_si_004.cif
_cod_data_source_block oza1
_cod_original_formula_sum C12H12N2OS2
_cod_database_code 4102866

loop_
_symmetry_equiv_pos_as_xyz
'x, y, z'
'-x+1/2, -y, z+1/2'
'-x, y+1/2, -z+1/2'
'x+1/2, -y+1/2, -z'
'-x, -y, -z'
'x-1/2, y, -z-1/2'
'x, -y-1/2, z-1/2'
'-x-1/2, y-1/2, z'

loop_
_atom_site_label
_atom_site_type_symbol
_atom_site_fract_x
_atom_site_fract_y
_atom_site_fract_z
_atom_site_U_iso_or_equiv
_atom_site_adp_type
_atom_site_occupancy
_atom_site_symmetry_multiplicity
_atom_site_calc_flag
_atom_site_refinement_flags
S2 S 0.91867(5) 0.06799(8) 0.27453(4) 0.0511(3) Uani 1 1 d .
S1 S 0.60469(6) -0.06709(10) 0.37687(4) 0.0653(3) Uani 1 1 d .
O1 O 0.92389(15) 0.4281(2) 0.10482(11) 0.0598(6) Uani 1 1 d .
H1 H 0.9952 0.4192 0.1076 0.090 Uiso 1 1 calc R
N2 N 0.69519(17) 0.1162(2) 0.27584(11) 0.0468(7) Uani 1 1 d .
C4 C 0.7747(2) 0.0467(3) 0.30240(14) 0.0433(8) Uani 1 1 d .
C7 C 0.9299(2) 0.2578(3) 0.18073(13) 0.0455(8) Uani 1 1 d .
H7 H 1.0105 0.2482 0.1758 0.055 Uiso 1 1 calc R
N1 N 0.83010(17) -0.1045(3) 0.38319(12) 0.0525(7) Uani 1 1 d .
C5 C 0.7452(2) 0.1942(3) 0.23016(13) 0.0440(8) Uani 1 1 d .
C1 C 0.7507(2) -0.0427(3) 0.35361(14) 0.0443(8) Uani 1 1 d .
C6 C 0.8672(2) 0.1825(3) 0.22299(13) 0.0400(7) Uani 1 1 d .
C10 C 0.6863(2) 0.2831(3) 0.19362(15) 0.0577(10) Uani 1 1 d .
H10 H 0.6053 0.2915 0.1973 0.069 Uiso 1 1 calc R
C8 C 0.8695(2) 0.3478(3) 0.14604(14) 0.0462(8) Uani 1 1 d .
C2 C 0.6549(2) -0.1586(3) 0.44761(15) 0.0576(9) Uani 1 1 d .
C11 C 0.5745(3) -0.2702(4) 0.45770(19) 0.0962(14) Uani 1 1 d .
H11B H 0.6035 -0.3196 0.4932 0.144 Uiso 1 1 calc R
H11A H 0.5728 -0.3193 0.4186 0.144 Uiso 1 1 calc R
H11C H 0.4966 -0.2418 0.4677 0.144 Uiso 1 1 calc R
C3 C 0.7790(2) -0.1960(4) 0.42741(16) 0.0666(10) Uani 1 1 d .
H3B H 0.8279 -0.2034 0.4660 0.080 Uiso 1 1 calc R
H3A H 0.7767 -0.2763 0.4060 0.080 Uiso 1 1 calc R
C9 C 0.7481(2) 0.3586(3) 0.15220(14) 0.0546(9) Uani 1 1 d .
H9 H 0.7083 0.4180 0.1278 0.065 Uiso 1 1 calc R
C12 C 0.6597(3) -0.0775(4) 0.50769(18) 0.0940(13) Uani 1 1 d .
H12A H 0.6949 -0.1230 0.5430 0.141 Uiso 1 1 calc R
H12B H 0.5815 -0.0531 0.5197 0.141 Uiso 1 1 calc R
H12C H 0.7057 -0.0049 0.4986 0.141 Uiso 1 1 calc R

loop_
_atom_site_aniso_label
_atom_site_aniso_U_11
_atom_site_aniso_U_22
_atom_site_aniso_U_33
_atom_site_aniso_U_23
_atom_site_aniso_U_13
_atom_site_aniso_U_12
S2 0.0323(3) 0.0622(6) 0.0588(6) 0.0099(5) 0.0045(3) 0.0034(4)
S1 0.0374(4) 0.0909(8) 0.0675(6) 0.0225(6) 0.0056(3) -0.0044(4)
O1 0.0489(10) 0.0734(16) 0.0570(13) 0.0167(14) 0.0011(10) -0.0099(12)
N2 0.0344(11) 0.0580(17) 0.0479(15) 0.0022(17) 0.0038(10) 0.0016(11)
C4 0.0359(14) 0.052(2) 0.0425(18) -0.0063(19) 0.0054(12) 0.0001(14)
C7 0.0330(13) 0.057(2) 0.0463(18) -0.0013(19) 0.0018(12) -0.0050(14)
N1 0.0449(12) 0.0574(18) 0.0552(16) 0.0102(18) 0.0093(11) 0.0103(12)
C5 0.0343(13) 0.056(2) 0.0419(17) -0.0024(19) -0.0015(13) -0.0005(13)
C1 0.0396(14) 0.0482(19) 0.0451(17) -0.0042(19) 0.0042(13) -0.0001(14)
C6 0.0343(13) 0.0481(19) 0.0377(16) -0.0017(18) -0.0004(12) 0.0001(13)
C10 0.0345(14) 0.076(3) 0.063(2) 0.017(2) -0.0007(14) 0.0056(15)
C8 0.0461(15) 0.055(2) 0.0376(17) 0.000(2) -0.0004(13) -0.0106(15)
C2 0.0554(17) 0.067(2) 0.051(2) 0.008(2) 0.0101(14) 0.0016(17)
C11 0.093(3) 0.104(4) 0.092(3) 0.032(3) 0.012(2) -0.027(3)
C3 0.0640(19) 0.065(2) 0.071(2) 0.011(2) 0.0062(16) 0.0149(19)
C9 0.0429(14) 0.066(2) 0.0550(19) 0.014(2) -0.0051(14) 0.0054(16)
C12 0.120(3) 0.101(3) 0.061(2) -0.017(3) 0.011(2) 0.021(2)

loop_
_atom_type_symbol
_atom_type_description
_atom_type_scat_dispersion_real
_atom_type_scat_dispersion_imag
_atom_type_scat_source
C C 0.0033 0.0016 'International Tables Vol C Tables 4.2.6.8 and 6.1.1.4'
S S 0.1246 0.1234 'International Tables Vol C Tables 4.2.6.8 and 6.1.1.4'
N N 0.0061 0.0033 'International Tables Vol C Tables 4.2.6.8 and 6.1.1.4'
O O 0.0106 0.0060 'International Tables Vol C Tables 4.2.6.8 and 6.1.1.4'
H H 0.0000 0.0000 'International Tables Vol C Tables 4.2.6.8 and 6.1.1.4'

loop_
_geom_angle_atom_site_label_1
_geom_angle_atom_site_label_2
_geom_angle_atom_site_label_3
_geom_angle
C6 S2 C4 88.56(13)
C1 S1 C2 89.96(14)
C8 O1 H1 109.5
C4 N2 C5 110.4(2)
N2 C4 C1 123.8(2)
N2 C4 S2 116.3(2)
C1 C4 S2 119.9(2)
C8 C7 C6 118.4(2)
C8 C7 H7 120.8
C6 C7 H7 120.8
C1 N1 C3 111.3(2)
N2 C5 C10 125.9(2)
N2 C5 C6 115.2(2)
C10 C5 C6 118.9(3)
N1 C1 C4 123.8(2)
N1 C1 S1 117.8(2)
C4 C1 S1 118.4(2)
C7 C6 C5 121.6(3)
C7 C6 S2 128.76(19)
C5 C6 S2 109.6(2)
C9 C10 C5 119.7(2)
C9 C10 H10 120.1
C5 C10 H10 120.1
O1 C8 C7 122.6(2)
O1 C8 C9 117.1(3)
C7 C8 C9 120.3(3)
C12 C2 C11 111.6(3)
C12 C2 C3 109.8(3)
C11 C2 C3 112.7(3)
C12 C2 S1 110.0(3)
C11 C2 S1 110.0(2)
C3 C2 S1 102.41(19)
C2 C11 H11B 109.5
C2 C11 H11A 109.5
H11B C11 H11A 109.5
C2 C11 H11C 109.5
H11B C11 H11C 109.5
H11A C11 H11C 109.5
N1 C3 C2 111.1(3)
N1 C3 H3B 109.4
C2 C3 H3B 109.4
N1 C3 H3A 109.4
C2 C3 H3A 109.4
H3B C3 H3A 108.0
C10 C9 C8 121.1(3)
C10 C9 H9 119.5
C8 C9 H9 119.5
C2 C12 H12A 109.5
C2 C12 H12B 109.5
H12A C12 H12B 109.5
C2 C12 H12C 109.5
H12A C12 H12C 109.5
H12B C12 H12C 109.5

loop_
_geom_bond_atom_site_label_1
_geom_bond_atom_site_label_2
_geom_bond_distance
S2 C6 1.726(3)
S2 C4 1.751(2)
S1 C1 1.750(2)
S1 C2 1.843(3)
O1 C8 1.358(3)
O1 H1 0.8200
N2 C4 1.295(3)
N2 C5 1.379(3)
C4 C1 1.450(4)
C7 C8 1.384(4)
C7 C6 1.384(4)
C7 H7 0.9300
N1 C1 1.275(3)
N1 C3 1.459(4)
C5 C10 1.388(4)
C5 C6 1.403(3)
C10 C9 1.369(4)
C10 H10 0.9300
C8 C9 1.393(3)
C2 C12 1.510(4)
C2 C11 1.524(5)
C2 C3 1.526(4)
C11 H11B 0.9600
C11 H11A 0.9600
C11 H11C 0.9600
C3 H3B 0.9700
C3 H3A 0.9700
C9 H9 0.9300
C12 H12A 0.9600
C12 H12B 0.9600
C12 H12C 0.9600

loop_
_cod_related_entry_id
_cod_related_entry_database
_cod_related_entry_code
1 ChemSpider 30660129
